data_7031132
loop_
_publ_author_name
'Su, Cheng-Yong'
'Liao, Sen'
'Wanner, Matthias'
'Fiedler, Jan'
'Zhang, Cheng'
'Kang, Bei-Sheng'
'Kaim, Wolfgang'

_publ_section_title
;
 The copper(i)/copper(ii) transition in complexes with
 8-alkylthioquinoline based multidentate ligandsElectronic supplementary
 information (ESI) available. Schemes S1 and S2, Figs. S1--S7, selected
 bond lengths and angles and preparation of complexes. See
 http://www.rsc.org/suppdata/dt/b2/b208120m/
;
_journal_issue 2
_journal_name_full 'Dalton Transactions'
_journal_page_first 189
_journal_paper_doi 10.1039/b208120m
_journal_year 2003
_chemical_formula_sum 'C22 H22 Cl2 Cu N2 O8 S2'
_chemical_formula_weight 640.98
_chemical_name_systematic
; 
? 
;
_space_group_IT_number 2
_symmetry_cell_setting triclinic
_symmetry_space_group_name_Hall '-P 1'
_symmetry_space_group_name_H-M 'P -1'
_atom_sites_solution_hydrogens geom
_atom_sites_solution_primary direct
_atom_sites_solution_secondary difmap
_audit_creation_method SHELXL-97
_cell_angle_alpha 66.95(2)
_cell_angle_beta 87.32(2)
_cell_angle_gamma 79.51(2)
_cell_formula_units_Z 1
_cell_length_a 7.863(3)
_cell_length_b 8.983(2)
_cell_length_c 9.942(2)
_cell_measurement_reflns_used 37
_cell_measurement_temperature 173(2)
_cell_measurement_theta_max 24.86
_cell_measurement_theta_min 9.72
_cell_volume 635.1(3)
_computing_structure_refinement 'SHELXL-97 (Sheldrick, 1997)'
_computing_structure_solution 'SHELXS-97 (Sheldrick, 1990)'
_diffrn_ambient_temperature 173(2)
_diffrn_measured_fraction_theta_full 0.973
_diffrn_measured_fraction_theta_max 0.973
_diffrn_measurement_device_type 'Siemens P4'
_diffrn_radiation_monochromator graphite
_diffrn_radiation_source 'fine-focus sealed tube'
_diffrn_radiation_type MoK\a
_diffrn_radiation_wavelength 0.71073
_diffrn_reflns_av_R_equivalents 0.0790
_diffrn_reflns_av_sigmaI/netI 0.0553
_diffrn_reflns_limit_h_max 9
_diffrn_reflns_limit_h_min 0
_diffrn_reflns_limit_k_max 10
_diffrn_reflns_limit_k_min -10
_diffrn_reflns_limit_l_max 12
_diffrn_reflns_limit_l_min -12
_diffrn_reflns_number 2621
_diffrn_reflns_theta_full 26.00
_diffrn_reflns_theta_max 26.00
_diffrn_reflns_theta_min 2.23
_exptl_absorpt_coefficient_mu 1.286
_exptl_absorpt_correction_T_max 1.00
_exptl_absorpt_correction_T_min 0.92
_exptl_absorpt_correction_type emperical
_exptl_crystal_colour green
_exptl_crystal_density_diffrn 1.676
_exptl_crystal_density_method 'not measured'
_exptl_crystal_description Block
_exptl_crystal_F_000 327
_exptl_crystal_size_max 0.3
_exptl_crystal_size_mid 0.3
_exptl_crystal_size_min 0.2
_refine_diff_density_max 0.792
_refine_diff_density_min -0.629
_refine_diff_density_rms 0.103
_refine_ls_extinction_method none
_refine_ls_goodness_of_fit_ref 1.027
_refine_ls_hydrogen_treatment mixed
_refine_ls_matrix_type full
_refine_ls_number_parameters 169
_refine_ls_number_reflns 2431
_refine_ls_number_restraints 0
_refine_ls_restrained_S_all 1.027
_refine_ls_R_factor_all 0.0581
_refine_ls_R_factor_gt 0.0406
_refine_ls_shift/su_max 0.000
_refine_ls_shift/su_mean 0.000
_refine_ls_structure_factor_coef Fsqd
_refine_ls_weighting_details 'calc w=1/[\s^2^(Fo^2^)+(0.0488P)^2^+1.0739P] where P=(Fo^2^+2Fc^2^)/3'
_refine_ls_weighting_scheme calc
_refine_ls_wR_factor_gt 0.0970
_refine_ls_wR_factor_ref 0.1125
_reflns_number_gt 2004
_reflns_number_total 2431
_reflns_threshold_expression >2sigma(I)
_cod_data_source_file b208120m.txt
_cod_data_source_block 1
_cod_depositor_comments
;
The following automatic conversions were performed:

'_symmetry_cell_setting' value 'Triclinic' changed to 'triclinic'
according to
/usr/data/users/saulius/automatic-downloads/retrospective/RSC/lib/dictionaries/cif_core.dic
dictionary named 'cif_core.dic' version 2.4.2 from 2011-04-26.

Automatic conversion script
Id: cif_fix_values 2281 2013-09-26 08:29:07Z andrius 
;
_cod_original_sg_symbol_H-M P-1
_cod_database_code 7031132

loop_
_symmetry_equiv_pos_as_xyz
'x, y, z'
'-x, -y, -z'

loop_
_atom_site_label
_atom_site_type_symbol
_atom_site_fract_x
_atom_site_fract_y
_atom_site_fract_z
_atom_site_U_iso_or_equiv
_atom_site_adp_type
_atom_site_occupancy
_atom_site_symmetry_multiplicity
_atom_site_calc_flag
_atom_site_refinement_flags
Cu1 Cu 0.0000 0.0000 0.0000 0.01949(18) Uani 1 2 d S
S1 S -0.23109(11) 0.03118(10) 0.15718(9) 0.0211(2) Uani 1 1 d .
N1 N 0.1035(4) 0.1514(3) 0.0660(3) 0.0199(6) Uani 1 1 d .
C1 C 0.2604(5) 0.1860(4) 0.0305(4) 0.0265(8) Uani 1 1 d .
H1A H 0.3296 0.1294 -0.0189 0.032 Uiso 1 1 calc R
C2 C 0.3296(5) 0.3033(5) 0.0627(4) 0.0271(8) Uani 1 1 d .
H2A H 0.4403 0.3235 0.0341 0.032 Uiso 1 1 calc R
C3 C 0.2304(5) 0.3867(4) 0.1370(4) 0.0257(8) Uani 1 1 d .
H3A H 0.2725 0.4654 0.1584 0.031 Uiso 1 1 calc R
C4 C 0.0628(5) 0.3517(4) 0.1808(4) 0.0228(7) Uani 1 1 d .
C5 C 0.0033(4) 0.2308(4) 0.1462(3) 0.0188(7) Uani 1 1 d .
C6 C -0.1616(5) 0.1896(4) 0.1941(4) 0.0220(7) Uani 1 1 d .
C7 C -0.2666(5) 0.2722(4) 0.2689(4) 0.0262(8) Uani 1 1 d .
H7A H -0.3757 0.2473 0.2976 0.031 Uiso 1 1 calc R
C8 C -0.2066(5) 0.3947(4) 0.3014(4) 0.0295(8) Uani 1 1 d .
H8A H -0.2771 0.4501 0.3510 0.035 Uiso 1 1 calc R
C9 C -0.0464(5) 0.4317(4) 0.2603(4) 0.0281(8) Uani 1 1 d .
H9A H -0.0078 0.5102 0.2845 0.034 Uiso 1 1 calc R
C10 C -0.1878(5) -0.1470(4) 0.3325(4) 0.0264(8) Uani 1 1 d .
H10A H -0.1994 -0.2453 0.3178 0.032 Uiso 1 1 calc R
H10B H -0.0693 -0.1599 0.3643 0.032 Uiso 1 1 calc R
C11 C -0.3085(5) -0.1311(5) 0.4519(4) 0.0342(9) Uani 1 1 d .
H11A H -0.2800 -0.2271 0.5405 0.051 Uiso 1 1 calc R
H11B H -0.4259 -0.1208 0.4222 0.051 Uiso 1 1 calc R
H11C H -0.2957 -0.0354 0.4687 0.051 Uiso 1 1 calc R
Cl1 Cl 0.31023(11) -0.27145(10) 0.27950(9) 0.0234(2) Uani 1 1 d .
O4 O 0.2563(4) -0.1675(3) 0.3587(3) 0.0365(7) Uani 1 1 d .
O3 O 0.1722(4) -0.2472(3) 0.1745(3) 0.0316(6) Uani 1 1 d .
O2 O 0.3407(5) -0.4416(4) 0.3772(3) 0.0486(8) Uani 1 1 d .
O1 O 0.4622(4) -0.2271(5) 0.2001(4) 0.0594(10) Uani 1 1 d .

loop_
_atom_site_aniso_label
_atom_site_aniso_U_11
_atom_site_aniso_U_22
_atom_site_aniso_U_33
_atom_site_aniso_U_23
_atom_site_aniso_U_13
_atom_site_aniso_U_12
Cu1 0.0230(3) 0.0201(3) 0.0217(3) -0.0135(2) 0.0066(2) -0.0086(2)
S1 0.0225(4) 0.0219(4) 0.0231(4) -0.0123(3) 0.0055(3) -0.0072(3)
N1 0.0204(15) 0.0204(14) 0.0234(14) -0.0139(11) 0.0038(11) -0.0035(11)
C1 0.031(2) 0.0255(18) 0.0265(18) -0.0133(15) 0.0057(15) -0.0072(15)
C2 0.0215(19) 0.0297(19) 0.0333(19) -0.0148(16) 0.0025(15) -0.0072(15)
C3 0.032(2) 0.0212(17) 0.0282(18) -0.0125(14) -0.0014(15) -0.0082(15)
C4 0.0276(19) 0.0202(17) 0.0219(16) -0.0096(13) -0.0020(14) -0.0033(14)
C5 0.0231(18) 0.0179(15) 0.0170(15) -0.0090(12) 0.0034(13) -0.0036(13)
C6 0.0246(18) 0.0206(16) 0.0245(17) -0.0119(14) 0.0035(13) -0.0065(14)
C7 0.029(2) 0.0278(18) 0.0233(17) -0.0117(14) 0.0062(14) -0.0051(15)
C8 0.036(2) 0.0257(18) 0.0293(19) -0.0160(15) 0.0065(16) -0.0015(16)
C9 0.037(2) 0.0241(18) 0.0314(19) -0.0190(15) 0.0034(16) -0.0064(16)
C10 0.029(2) 0.0198(17) 0.0292(18) -0.0069(14) 0.0041(15) -0.0072(14)
C11 0.038(2) 0.034(2) 0.0265(19) -0.0057(16) 0.0083(16) -0.0108(17)
Cl1 0.0221(4) 0.0265(4) 0.0239(4) -0.0120(3) 0.0027(3) -0.0057(3)
O4 0.0404(17) 0.0390(16) 0.0412(16) -0.0278(13) 0.0041(13) -0.0073(13)
O3 0.0357(15) 0.0244(13) 0.0354(14) -0.0120(11) -0.0099(12) -0.0038(11)
O2 0.073(2) 0.0284(15) 0.0376(16) -0.0075(13) -0.0190(16) 0.0017(15)
O1 0.0353(19) 0.101(3) 0.064(2) -0.050(2) 0.0265(16) -0.0330(19)

loop_
_atom_type_symbol
_atom_type_description
_atom_type_scat_dispersion_real
_atom_type_scat_dispersion_imag
_atom_type_scat_source
C C 0.0033 0.0016 'International Tables Vol C Tables 4.2.6.8 and 6.1.1.4'
H H 0.0000 0.0000 'International Tables Vol C Tables 4.2.6.8 and 6.1.1.4'
N N 0.0061 0.0033 'International Tables Vol C Tables 4.2.6.8 and 6.1.1.4'
O O 0.0106 0.0060 'International Tables Vol C Tables 4.2.6.8 and 6.1.1.4'
S S 0.1246 0.1234 'International Tables Vol C Tables 4.2.6.8 and 6.1.1.4'
Cl Cl 0.1484 0.1585 'International Tables Vol C Tables 4.2.6.8 and 6.1.1.4'
Cu Cu 0.3201 1.2651 'International Tables Vol C Tables 4.2.6.8 and 6.1.1.4'

loop_
_geom_angle_atom_site_label_1
_geom_angle_atom_site_label_2
_geom_angle_atom_site_label_3
_geom_angle
_geom_angle_site_symmetry_1
_geom_angle_site_symmetry_3
N1 Cu1 N1 180.00(12) 2 .
N1 Cu1 S1 95.06(8) 2 .
N1 Cu1 S1 84.94(8) . .
N1 Cu1 S1 84.94(8) 2 2
N1 Cu1 S1 95.06(8) . 2
S1 Cu1 S1 180.00(4) . 2
N1 Cu1 O3 86.35(10) 2 .
N1 Cu1 O3 93.65(10) . .
S1 Cu1 O3 97.78(7) . .
S1 Cu1 O3 82.22(7) 2 .
N1 Cu1 O3 93.65(10) 2 2
N1 Cu1 O3 86.35(10) . 2
S1 Cu1 O3 82.22(7) . 2
S1 Cu1 O3 97.78(7) 2 2
O3 Cu1 O3 180.00(12) . 2
C6 S1 C10 102.90(16) . .
C6 S1 Cu1 96.16(12) . .
C10 S1 Cu1 107.07(12) . .
C1 N1 C5 117.7(3) . .
C1 N1 Cu1 123.1(2) . .
C5 N1 Cu1 119.2(2) . .
N1 C1 C2 124.3(3) . .
C3 C2 C1 118.7(3) . .
C2 C3 C4 119.3(3) . .
C5 C4 C3 118.6(3) . .
C5 C4 C9 118.9(3) . .
C3 C4 C9 122.4(3) . .
N1 C5 C4 121.2(3) . .
N1 C5 C6 119.4(3) . .
C4 C5 C6 119.4(3) . .
C7 C6 C5 120.3(3) . .
C7 C6 S1 120.7(3) . .
C5 C6 S1 119.1(2) . .
C6 C7 C8 119.8(3) . .
C9 C8 C7 120.6(3) . .
C8 C9 C4 120.9(3) . .
C11 C10 S1 113.1(3) . .
O1 Cl1 O2 110.9(2) . .
O1 Cl1 O4 109.58(19) . .
O2 Cl1 O4 110.72(18) . .
O1 Cl1 O3 108.48(19) . .
O2 Cl1 O3 107.92(17) . .
O4 Cl1 O3 109.14(17) . .
Cl1 O3 Cu1 131.73(15) . .

loop_
_geom_bond_atom_site_label_1
_geom_bond_atom_site_label_2
_geom_bond_distance
_geom_bond_site_symmetry_2
Cu1 N1 2.024(3) 2
Cu1 N1 2.024(3) .
Cu1 S1 2.3904(10) .
Cu1 S1 2.3904(10) 2
Cu1 O3 2.425(3) .
Cu1 O3 2.425(3) 2
S1 C6 1.781(3) .
S1 C10 1.840(4) .
N1 C1 1.325(5) .
N1 C5 1.396(4) .
C1 C2 1.413(5) .
C2 C3 1.372(5) .
C3 C4 1.420(5) .
C4 C5 1.417(5) .
C4 C9 1.427(5) .
C5 C6 1.422(5) .
C6 C7 1.392(5) .
C7 C8 1.420(5) .
C8 C9 1.365(5) .
C10 C11 1.520(5) .
Cl1 O1 1.431(3) .
Cl1 O2 1.436(3) .
Cl1 O4 1.439(3) .
Cl1 O3 1.468(3) .
